data_4081265
loop_
_publ_author_name
'Ke, Chun-Hung'
'Kuo, Bing-Chiuan'
'Nandi, Debkumar'
'Lee, Hon Man'

_publ_section_title
;
 Monodentate Palladium Complexes Bearing Abnormal and Normal Carbene
 Ligands with a Formally Identical Steric Environment
;
_journal_issue 17
_journal_name_full Organometallics
_journal_page_first 4775
_journal_paper_doi 10.1021/om4004219
_journal_volume 32
_journal_year 2013
_chemical_formula_moiety 'C26 H22 Cl2 F N3 O Pd'
_chemical_formula_sum 'C26 H22 Cl2 F N3 O Pd'
_chemical_formula_weight 588.77
_space_group_IT_number 14
_symmetry_cell_setting monoclinic
_symmetry_Int_Tables_number 14
_symmetry_space_group_name_Hall '-P 2yn'
_symmetry_space_group_name_H-M 'P 1 21/n 1'
_atom_sites_solution_hydrogens geom
_atom_sites_solution_primary direct
_atom_sites_solution_secondary difmap
_audit_creation_method SHELXL-97
_cell_angle_alpha 90.00
_cell_angle_beta 105.44(3)
_cell_angle_gamma 90.00
_cell_formula_units_Z 4
_cell_length_a 11.188(6)
_cell_length_b 15.768(7)
_cell_length_c 14.827(7)
_cell_measurement_temperature 150(2)
_cell_volume 2521(2)
_computing_cell_refinement 'SAINT (Bruker, 2007)'
_computing_data_collection 'APEX2 (Bruker, 2007)'
_computing_data_reduction 'SAINT (Bruker, 2007)'
_computing_molecular_graphics 'SHELXTL (Sheldrick, 2008)'
_computing_publication_material 'DIAMOND (Brandenburg, 2006)'
_computing_structure_refinement 'SHELXTL (Sheldrick, 2008)'
_computing_structure_solution 'SHELXTL (Sheldrick, 2008)'
_diffrn_ambient_temperature 150(2)
_diffrn_measured_fraction_theta_full 0.999
_diffrn_measured_fraction_theta_max 0.999
_diffrn_measurement_device_type 'Bruker SMART APEXII'
_diffrn_measurement_method \w
_diffrn_radiation_monochromator graphite
_diffrn_radiation_probe x-ray
_diffrn_radiation_type MoK\a
_diffrn_radiation_wavelength 0.71073
_diffrn_reflns_av_R_equivalents 0.1113
_diffrn_reflns_av_sigmaI/netI 0.1083
_diffrn_reflns_limit_h_max 14
_diffrn_reflns_limit_h_min -14
_diffrn_reflns_limit_k_max 19
_diffrn_reflns_limit_k_min -20
_diffrn_reflns_limit_l_max 18
_diffrn_reflns_limit_l_min -18
_diffrn_reflns_number 21706
_diffrn_reflns_theta_full 27.00
_diffrn_reflns_theta_max 27.00
_diffrn_reflns_theta_min 2.29
_diffrn_source 'fine-focus sealed tube'
_diffrn_standards_decay_% 0
_diffrn_standards_interval_count 0
_diffrn_standards_interval_time 0
_diffrn_standards_number 0
_exptl_absorpt_coefficient_mu 0.979
_exptl_absorpt_correction_T_max 0.9346
_exptl_absorpt_correction_T_min 0.8282
_exptl_absorpt_correction_type multi-scan
_exptl_absorpt_process_details 'SADABS (Sheldrick, 2003)'
_exptl_crystal_density_diffrn 1.551
_exptl_crystal_density_method 'not measured'
_exptl_crystal_F_000 1184
_exptl_crystal_size_max 0.20
_exptl_crystal_size_mid 0.13
_exptl_crystal_size_min 0.07
_refine_diff_density_max 0.584
_refine_diff_density_min -0.626
_refine_diff_density_rms 0.102
_refine_ls_extinction_coef 0.0033(4)
_refine_ls_extinction_expression Fc^*^=kFc[1+0.001xFc^2^\l^3^/sin(2\q)]^-1/4^
_refine_ls_extinction_method SHELXL
_refine_ls_goodness_of_fit_ref 0.958
_refine_ls_hydrogen_treatment constr
_refine_ls_matrix_type full
_refine_ls_number_parameters 309
_refine_ls_number_reflns 5500
_refine_ls_number_restraints 0
_refine_ls_restrained_S_all 0.958
_refine_ls_R_factor_all 0.1165
_refine_ls_R_factor_gt 0.0507
_refine_ls_shift/su_max 0.001
_refine_ls_shift/su_mean 0.000
_refine_ls_structure_factor_coef Fsqd
_refine_ls_weighting_details 'calc w=1/[\s^2^(Fo^2^)+(0.0445P)^2^+0.0000P] where P=(Fo^2^+2Fc^2^)/3'
_refine_ls_weighting_scheme calc
_refine_ls_wR_factor_gt 0.0991
_refine_ls_wR_factor_ref 0.1272
_reflns_number_gt 3032
_reflns_number_total 5500
_reflns_threshold_expression I>2\s
_cod_data_source_file om4004219_si_001.cif
_cod_data_source_block 3b_chk199
_cod_original_sg_symbol_H-M 'P 21/n'
_cod_database_code 4081265

loop_
_symmetry_equiv_pos_as_xyz
'x, y, z'
'-x+1/2, y+1/2, -z+1/2'
'-x, -y, -z'
'x-1/2, -y-1/2, z-1/2'

loop_
_atom_site_label
_atom_site_type_symbol
_atom_site_fract_x
_atom_site_fract_y
_atom_site_fract_z
_atom_site_U_iso_or_equiv
_atom_site_adp_type
_atom_site_occupancy
_atom_site_symmetry_multiplicity
_atom_site_calc_flag
_atom_site_refinement_flags
C1 C 0.3912(5) 0.0817(3) 0.2642(3) 0.0368(12) Uani 1 1 d .
C2 C 0.4995(5) 0.0584(3) 0.3249(4) 0.0391(12) Uani 1 1 d .
C3 C 0.4300(5) 0.1724(3) 0.3856(4) 0.0402(12) Uani 1 1 d .
C4 C 0.6184(5) -0.0220(3) 0.2349(4) 0.0560(16) Uani 1 1 d .
H4 H 0.5848 0.0148 0.1837 0.067 Uiso 1 1 calc R
C5 C 0.6984(6) -0.0855(4) 0.2246(5) 0.0692(19) Uani 1 1 d .
H5 H 0.7185 -0.0924 0.1666 0.083 Uiso 1 1 calc R
C6 C 0.7501(6) -0.1395(4) 0.2997(5) 0.0676(19) Uani 1 1 d .
C7 C 0.7151(6) -0.1304(4) 0.3806(5) 0.0709(19) Uani 1 1 d .
H7 H 0.7475 -0.1680 0.4313 0.085 Uiso 1 1 calc R
C8 C 0.6337(6) -0.0676(4) 0.3899(4) 0.0624(17) Uani 1 1 d .
H8 H 0.6100 -0.0633 0.4467 0.075 Uiso 1 1 calc R
C9 C 0.5853(5) -0.0103(3) 0.3178(4) 0.0434(13) Uani 1 1 d .
C10 C 0.2303(5) 0.1944(3) 0.2672(4) 0.0413(12) Uani 1 1 d .
H10A H 0.1925 0.1750 0.2024 0.050 Uiso 1 1 calc R
H10B H 0.2433 0.2564 0.2655 0.050 Uiso 1 1 calc R
C11 C 0.1436(5) 0.1758(3) 0.3261(4) 0.0426(13) Uani 1 1 d .
C12 C 0.0724(5) 0.2386(4) 0.3503(4) 0.0574(16) Uani 1 1 d .
H12 H 0.0794 0.2951 0.3301 0.069 Uiso 1 1 calc R
C13 C -0.0077(6) 0.2213(5) 0.4027(5) 0.072(2) Uani 1 1 d .
H13 H -0.0545 0.2654 0.4206 0.087 Uiso 1 1 calc R
C14 C -0.0196(6) 0.1401(5) 0.4290(5) 0.077(2) Uani 1 1 d .
C15 C 0.0449(6) 0.0756(4) 0.4054(5) 0.075(2) Uani 1 1 d .
H15 H 0.0336 0.0192 0.4242 0.090 Uiso 1 1 calc R
C16 C 0.1268(5) 0.0925(4) 0.3540(4) 0.0531(15) Uani 1 1 d .
H16 H 0.1729 0.0475 0.3370 0.064 Uiso 1 1 calc R
C17 C 0.3060(6) -0.0829(4) -0.0163(4) 0.0620(17) Uani 1 1 d .
H17 H 0.3855 -0.0960 0.0234 0.074 Uiso 1 1 calc R
C18 C 0.2644(7) -0.1264(4) -0.0979(5) 0.0638(17) Uani 1 1 d .
H18 H 0.3145 -0.1690 -0.1148 0.077 Uiso 1 1 calc R
C19 C 0.1504(7) -0.1086(5) -0.1551(5) 0.076(2) Uani 1 1 d .
H19 H 0.1187 -0.1394 -0.2115 0.091 Uiso 1 1 calc R
C20 C 0.0830(6) -0.0460(5) -0.1302(5) 0.073(2) Uani 1 1 d .
H20 H 0.0037 -0.0318 -0.1695 0.088 Uiso 1 1 calc R
C21 C 0.1293(6) -0.0033(4) -0.0483(5) 0.0645(17) Uani 1 1 d .
H21 H 0.0818 0.0414 -0.0322 0.077 Uiso 1 1 calc R
C22 C 0.4321(5) 0.2386(4) 0.4484(4) 0.0513(15) Uani 1 1 d .
H22 H 0.3663 0.2786 0.4384 0.062 Uiso 1 1 calc R
C23 C 0.5305(6) 0.2440(4) 0.5237(5) 0.0706(19) Uani 1 1 d .
H23 H 0.5340 0.2882 0.5679 0.085 Uiso 1 1 calc R
C24 C 0.6281(6) 0.1853(5) 0.5380(5) 0.084(2) Uani 1 1 d .
H24 H 0.6977 0.1914 0.5907 0.101 Uiso 1 1 calc R
C25 C 0.6246(5) 0.1206(4) 0.4782(5) 0.0613(17) Uani 1 1 d .
H25 H 0.6901 0.0803 0.4890 0.074 Uiso 1 1 calc R
C26 C 0.8864(9) -0.2083(5) 0.2244(7) 0.140(4) Uani 1 1 d .
H26A H 0.8227 -0.2160 0.1652 0.210 Uiso 1 1 calc R
H26B H 0.9436 -0.2566 0.2348 0.210 Uiso 1 1 calc R
H26C H 0.9326 -0.1560 0.2217 0.210 Uiso 1 1 calc R
Cl1 Cl 0.22911(16) -0.07508(9) 0.20991(11) 0.0641(4) Uani 1 1 d .
Cl2 Cl 0.38039(17) 0.14676(10) 0.07250(11) 0.0733(5) Uani 1 1 d .
F1 F -0.0984(4) 0.1221(3) 0.4820(4) 0.1263(18) Uani 1 1 d .
N1 N 0.5250(4) 0.1138(3) 0.4013(3) 0.0446(11) Uani 1 1 d .
N2 N 0.3498(4) 0.1524(2) 0.3036(3) 0.0378(10) Uani 1 1 d .
N3 N 0.2390(4) -0.0224(3) 0.0098(3) 0.0478(11) Uani 1 1 d .
O1 O 0.8303(5) -0.2031(3) 0.2975(4) 0.1038(19) Uani 1 1 d .
Pd1 Pd 0.31004(4) 0.03390(2) 0.14117(3) 0.04052(16) Uani 1 1 d .

loop_
_atom_site_aniso_label
_atom_site_aniso_U_11
_atom_site_aniso_U_22
_atom_site_aniso_U_33
_atom_site_aniso_U_23
_atom_site_aniso_U_13
_atom_site_aniso_U_12
C1 0.035(3) 0.038(3) 0.039(3) -0.001(2) 0.014(2) -0.001(2)
C2 0.039(3) 0.042(3) 0.040(3) -0.005(2) 0.016(2) -0.003(2)
C3 0.040(3) 0.039(3) 0.041(3) -0.005(3) 0.010(3) 0.003(3)
C4 0.059(4) 0.050(4) 0.066(4) 0.011(3) 0.029(3) 0.011(3)
C5 0.079(5) 0.066(4) 0.081(5) 0.014(4) 0.055(4) 0.020(4)
C6 0.070(4) 0.060(4) 0.086(5) 0.021(4) 0.044(4) 0.023(3)
C7 0.082(5) 0.060(4) 0.076(5) 0.025(4) 0.031(4) 0.024(4)
C8 0.065(4) 0.067(4) 0.059(4) 0.013(3) 0.023(3) 0.026(3)
C9 0.038(3) 0.042(3) 0.053(3) 0.000(3) 0.016(3) 0.002(2)
C10 0.042(3) 0.042(3) 0.039(3) 0.001(2) 0.010(3) 0.005(2)
C11 0.038(3) 0.048(3) 0.039(3) -0.006(3) 0.005(2) 0.002(3)
C12 0.054(4) 0.050(3) 0.073(4) -0.011(3) 0.024(3) 0.001(3)
C13 0.064(4) 0.070(5) 0.089(5) -0.020(4) 0.030(4) 0.007(4)
C14 0.060(4) 0.099(6) 0.088(5) -0.006(5) 0.046(4) 0.002(4)
C15 0.081(5) 0.070(4) 0.089(5) 0.012(4) 0.049(4) -0.006(4)
C16 0.053(4) 0.053(4) 0.052(4) -0.004(3) 0.012(3) 0.003(3)
C17 0.076(5) 0.059(4) 0.048(4) -0.001(3) 0.013(3) 0.012(4)
C18 0.077(5) 0.060(4) 0.058(4) -0.012(3) 0.025(4) -0.004(4)
C19 0.084(5) 0.086(5) 0.059(5) -0.031(4) 0.022(4) -0.033(4)
C20 0.053(4) 0.103(6) 0.055(4) -0.013(4) -0.001(3) -0.011(4)
C21 0.053(4) 0.079(4) 0.061(4) -0.009(4) 0.015(3) -0.002(3)
C22 0.047(3) 0.048(3) 0.058(4) -0.015(3) 0.014(3) -0.001(3)
C23 0.062(4) 0.072(4) 0.068(5) -0.034(4) 0.000(4) 0.000(4)
C24 0.063(5) 0.100(6) 0.072(5) -0.032(5) -0.013(4) 0.005(4)
C25 0.032(3) 0.073(4) 0.072(4) -0.012(4) 0.002(3) 0.005(3)
C26 0.173(9) 0.116(7) 0.183(10) 0.056(7) 0.137(9) 0.087(7)
Cl1 0.0912(12) 0.0422(8) 0.0630(10) -0.0003(7) 0.0278(9) -0.0108(8)
Cl2 0.0985(13) 0.0633(10) 0.0620(10) 0.0083(9) 0.0286(10) -0.0200(9)
F1 0.115(4) 0.139(4) 0.167(5) 0.003(3) 0.110(4) 0.000(3)
N1 0.032(2) 0.052(3) 0.048(3) -0.004(2) 0.006(2) 0.002(2)
N2 0.035(2) 0.040(2) 0.037(2) -0.005(2) 0.008(2) -0.001(2)
N3 0.054(3) 0.047(3) 0.041(3) -0.001(2) 0.011(2) -0.002(2)
O1 0.124(4) 0.078(3) 0.143(5) 0.044(3) 0.094(4) 0.058(3)
Pd1 0.0458(3) 0.0387(2) 0.0369(2) -0.0021(2) 0.01082(18) 0.0006(2)

loop_
_atom_type_symbol
_atom_type_description
_atom_type_scat_dispersion_real
_atom_type_scat_dispersion_imag
_atom_type_scat_source
C C 0.0033 0.0016 'International Tables Vol C Tables 4.2.6.8 and 6.1.1.4'
H H 0.0000 0.0000 'International Tables Vol C Tables 4.2.6.8 and 6.1.1.4'
N N 0.0061 0.0033 'International Tables Vol C Tables 4.2.6.8 and 6.1.1.4'
O O 0.0106 0.0060 'International Tables Vol C Tables 4.2.6.8 and 6.1.1.4'
F F 0.0171 0.0103 'International Tables Vol C Tables 4.2.6.8 and 6.1.1.4'
Cl Cl 0.1484 0.1585 'International Tables Vol C Tables 4.2.6.8 and 6.1.1.4'
Pd Pd -0.9988 1.0072 'International Tables Vol C Tables 4.2.6.8 and 6.1.1.4'

loop_
_geom_angle_atom_site_label_1
_geom_angle_atom_site_label_2
_geom_angle_atom_site_label_3
_geom_angle
C2 C1 N2 106.1(4)
C2 C1 Pd1 128.7(4)
N2 C1 Pd1 125.1(4)
C1 C2 N1 108.7(4)
C1 C2 C9 129.7(5)
N1 C2 C9 121.5(5)
N2 C3 N1 107.1(4)
N2 C3 C22 132.0(5)
N1 C3 C22 120.9(5)
C5 C4 C9 122.0(6)
C4 C5 C6 119.8(6)
O1 C6 C7 116.5(6)
O1 C6 C5 124.7(6)
C7 C6 C5 118.8(6)
C6 C7 C8 121.1(6)
C7 C8 C9 121.4(6)
C4 C9 C8 116.9(5)
C4 C9 C2 119.7(5)
C8 C9 C2 123.4(5)
N2 C10 C11 111.6(4)
C12 C11 C16 117.7(5)
C12 C11 C10 121.4(5)
C16 C11 C10 120.9(5)
C13 C12 C11 121.2(6)
C14 C13 C12 118.9(6)
C15 C14 C13 122.6(6)
C15 C14 F1 117.9(7)
C13 C14 F1 119.5(7)
C14 C15 C16 118.9(6)
C15 C16 C11 120.6(6)
N3 C17 C18 122.3(6)
C19 C18 C17 119.5(6)
C20 C19 C18 118.6(6)
C19 C20 C21 119.8(6)
N3 C21 C20 122.0(6)
C23 C22 C3 117.7(6)
C22 C23 C24 121.1(6)
C25 C24 C23 121.0(6)
C24 C25 N1 118.8(6)
C25 N1 C3 120.5(5)
C25 N1 C2 131.9(5)
C3 N1 C2 107.5(4)
C3 N2 C1 110.6(4)
C3 N2 C10 123.6(4)
C1 N2 C10 125.5(4)
C21 N3 C17 117.8(5)
C21 N3 Pd1 124.2(4)
C17 N3 Pd1 118.0(4)
C6 O1 C26 120.1(6)
C1 Pd1 N3 174.72(19)
C1 Pd1 Cl2 89.19(15)
N3 Pd1 Cl2 90.35(13)
C1 Pd1 Cl1 90.84(15)
N3 Pd1 Cl1 89.93(13)
Cl2 Pd1 Cl1 176.68(7)

loop_
_geom_bond_atom_site_label_1
_geom_bond_atom_site_label_2
_geom_bond_distance
C1 C2 1.354(7)
C1 N2 1.394(6)
C1 Pd1 1.960(5)
C2 N1 1.399(6)
C2 C9 1.469(7)
C3 N2 1.342(6)
C3 N1 1.381(6)
C3 C22 1.395(7)
C4 C5 1.378(7)
C4 C9 1.387(7)
C5 C6 1.400(8)
C6 O1 1.352(7)
C6 C7 1.365(8)
C7 C8 1.377(8)
C8 C9 1.395(7)
C10 N2 1.461(6)
C10 C11 1.496(7)
C11 C12 1.377(7)
C11 C16 1.405(7)
C12 C13 1.362(8)
C13 C14 1.355(9)
C14 C15 1.346(9)
C14 F1 1.358(7)
C15 C16 1.365(8)
C17 N3 1.333(7)
C17 C18 1.362(8)
C18 C19 1.360(9)
C19 C20 1.352(9)
C20 C21 1.364(8)
C21 N3 1.333(7)
C22 C23 1.346(8)
C23 C24 1.403(8)
C24 C25 1.346(8)
C25 N1 1.370(7)
C26 O1 1.392(8)
Cl1 Pd1 2.3028(16)
Cl2 Pd1 2.2913(17)
N3 Pd1 2.094(4)
